data_4320299
loop_
_publ_author_name
'Anna C. Hillier'
'XingWang Zhang'
'Graham H. Maunder'
'Sung Ying Liu'
'Todd A. Eberspacher'
'Mathew V. Metz'
'Robert McDonald'
'\^Angela Domingos'
'No\'emia Marques'
'Victor W. Day'
'Andrea Sella'
'Josef Takats'

_publ_contact_author_address
; Department of Chemistry
   University of Alberta
   Edmonton Alberta T6G 2G2
   Canada
;
_publ_contact_author_email joe.takats@ualberta.ca
_publ_contact_author_fax 1(780)4928231
_publ_contact_author_name 'Dr Josef Takats'
_publ_contact_author_phone 1(780)4924944
_publ_section_title
;
 Synthesis and Structural Comparison of a Series of Divalent Ln(TpR,R')2
 (Ln = Sm, Eu, Yb) and Trivalent Sm(TpMe2)2X (X = F, Cl, I, BPh4)
 Complexes
;
_journal_name_full 'Inorganic Chemistry'
_journal_page_first 5106
_journal_page_last 5116
_journal_paper_doi 10.1021/ic010325w
_journal_volume 40
_journal_year 2001
_chemical_formula_sum 'C54 H44 B2 N12 Sm'
_chemical_formula_weight 1032.98
_space_group_IT_number 2
_symmetry_cell_setting triclinic
_symmetry_space_group_name_Hall '-P 1'
_symmetry_space_group_name_H-M 'P -1'
_atom_sites_solution_hydrogens geom
_atom_sites_solution_primary direct
_atom_sites_solution_secondary difmap
_audit_creation_method 'manual editing of SHELXL template'
_cell_angle_alpha 103.539(10)
_cell_angle_beta 112.828(14)
_cell_angle_gamma 63.242(13)
_cell_formula_units_Z 1
_cell_length_a 11.295(2)
_cell_length_b 11.8129(13)
_cell_length_c 10.8513(15)
_cell_measurement_reflns_used 24
_cell_measurement_temperature 295(2)
_cell_measurement_theta_max 12.10
_cell_measurement_theta_min 7.01
_cell_volume 1188.4(3)
_computing_cell_refinement 'Enraf-Nonius CAD4/PC'
_computing_data_collection 'Enraf-Nonius CAD4/PC'
_computing_data_reduction XCAD4
_computing_molecular_graphics 'Bruker SHELXTL'
_computing_publication_material 'Bruker SHELXTL'
_computing_structure_refinement 'SHELXL-97 (Sheldrick, 1997)'
_computing_structure_solution 'SHELXS-86 (Sheldrick, 1990)'
_diffrn_ambient_temperature 295(2)
_diffrn_measured_fraction_theta_full 0.999
_diffrn_measured_fraction_theta_max 0.999
_diffrn_measurement_device_type 'Enraf-Nonius CAD4'
_diffrn_measurement_method '\q-2\q scans'
_diffrn_radiation_monochromator graphite
_diffrn_radiation_source 'fine-focus sealed tube'
_diffrn_radiation_type MoK\a
_diffrn_radiation_wavelength 0.71073
_diffrn_reflns_av_R_equivalents 0.0184
_diffrn_reflns_av_sigmaI/netI 0.0374
_diffrn_reflns_limit_h_max 13
_diffrn_reflns_limit_h_min -11
_diffrn_reflns_limit_k_max 14
_diffrn_reflns_limit_k_min 0
_diffrn_reflns_limit_l_max 12
_diffrn_reflns_limit_l_min -12
_diffrn_reflns_number 4357
_diffrn_reflns_theta_full 24.94
_diffrn_reflns_theta_max 24.94
_diffrn_reflns_theta_min 2.14
_diffrn_standards_decay_% 0
_diffrn_standards_interval_time '7200 s'
_diffrn_standards_number 3
_exptl_absorpt_coefficient_mu 1.287
_exptl_absorpt_correction_T_max 0.8263
_exptl_absorpt_correction_T_min 0.7559
_exptl_absorpt_correction_type integration
_exptl_crystal_density_diffrn 1.443
_exptl_crystal_density_method 'not measured'
_exptl_crystal_F_000 524
_exptl_crystal_size_max 0.51
_exptl_crystal_size_mid 0.22
_exptl_crystal_size_min 0.16
_refine_diff_density_max 0.727
_refine_diff_density_min -0.626
_refine_diff_density_rms 0.068
_refine_ls_extinction_method none
_refine_ls_goodness_of_fit_ref 1.068
_refine_ls_hydrogen_treatment mixed
_refine_ls_matrix_type full
_refine_ls_number_parameters 313
_refine_ls_number_reflns 4139
_refine_ls_number_restraints 0
_refine_ls_restrained_S_all 1.068
_refine_ls_R_factor_all 0.0375
_refine_ls_R_factor_gt 0.0289
_refine_ls_shift/su_max 0.014
_refine_ls_shift/su_mean 0.001
_refine_ls_structure_factor_coef Fsqd
_refine_ls_weighting_details 'calc w=1/[\s^2^(Fo^2^)+(0.0388P)^2^+0.0000P] where P=(Fo^2^+2Fc^2^)/3'
_refine_ls_weighting_scheme calc
_refine_ls_wR_factor_gt 0.0657
_refine_ls_wR_factor_ref 0.0684
_reflns_number_gt 3900
_reflns_number_total 4139
_reflns_threshold_expression >2sigma(I)
_cod_data_source_file ic010325w_05.cif
_cod_data_source_block tak9211
_cod_depositor_comments
;
The following automatic conversions were performed:

'_symmetry_cell_setting' value 'Triclinic' changed to 'triclinic'
according to the built-in table from CIF Core dictionary named
'cif_core.dic' version 2.4.1 from 2010-06-29.

Automatic conversion script
Id: cif_fix_values 1646 2011-03-28 12:23:43Z adriana 
;
_cod_database_code 4320299

loop_
_symmetry_equiv_pos_as_xyz
'x, y, z'
'-x, -y, -z'

loop_
_atom_site_label
_atom_site_type_symbol
_atom_site_fract_x
_atom_site_fract_y
_atom_site_fract_z
_atom_site_U_iso_or_equiv
_atom_site_adp_type
_atom_site_occupancy
_atom_site_symmetry_multiplicity
_atom_site_calc_flag
_atom_site_refinement_flags
_atom_site_disorder_assembly
_atom_site_disorder_group
Sm Sm 0.0000 0.0000 0.0000 0.04077(9) Uani 1 2 d S . .
N11 N -0.1005(3) 0.0700(2) 0.2829(2) 0.0499(6) Uani 1 1 d . . .
N12 N 0.0127(2) 0.0619(2) 0.2563(2) 0.0454(6) Uani 1 1 d . . .
N21 N -0.1715(3) -0.1057(2) 0.1244(2) 0.0468(6) Uani 1 1 d . . .
N22 N -0.0967(2) -0.1516(2) 0.0373(2) 0.0459(6) Uani 1 1 d . . .
N31 N -0.3144(2) 0.1263(2) 0.0731(3) 0.0490(6) Uani 1 1 d . . .
N32 N -0.2676(2) 0.1552(2) -0.0093(2) 0.0449(6) Uani 1 1 d . . .
C13 C 0.0848(3) 0.1133(3) 0.3669(3) 0.0473(7) Uani 1 1 d . . .
C14 C 0.0171(4) 0.1536(4) 0.4627(4) 0.0727(11) Uani 1 1 d . . .
H14 H 0.0445 0.1923 0.5478 0.087 Uiso 1 1 calc R . .
C15 C -0.0976(4) 0.1246(4) 0.4057(3) 0.0715(11) Uani 1 1 d . . .
H15 H -0.1632 0.1403 0.4460 0.086 Uiso 1 1 calc R . .
C1A C 0.2136(3) 0.1240(3) 0.3785(3) 0.0498(7) Uani 1 1 d . . .
C1B C 0.2845(4) 0.0638(3) 0.2868(4) 0.0623(9) Uani 1 1 d . . .
H1B H 0.2510 0.0129 0.2153 0.075 Uiso 1 1 calc R . .
C1C C 0.4034(4) 0.0773(4) 0.2987(4) 0.0790(11) Uani 1 1 d . . .
H1C H 0.4483 0.0367 0.2349 0.095 Uiso 1 1 calc R . .
C1D C 0.4557(5) 0.1504(5) 0.4042(5) 0.0880(13) Uani 1 1 d . . .
H1D H 0.5361 0.1596 0.4127 0.106 Uiso 1 1 calc R . .
C1E C 0.3883(5) 0.2095(5) 0.4966(5) 0.0967(15) Uani 1 1 d . . .
H1E H 0.4235 0.2588 0.5690 0.116 Uiso 1 1 calc R . .
C1F C 0.2688(4) 0.1970(4) 0.4837(4) 0.0751(11) Uani 1 1 d . . .
H1F H 0.2240 0.2388 0.5475 0.090 Uiso 1 1 calc R . .
C23 C -0.0981(3) -0.2670(3) -0.0115(3) 0.0457(7) Uani 1 1 d . . .
C24 C -0.1729(4) -0.2943(3) 0.0450(4) 0.0615(9) Uani 1 1 d . . .
H24 H -0.1894 -0.3677 0.0287 0.074 Uiso 1 1 calc R . .
C25 C -0.2169(4) -0.1914(3) 0.1291(4) 0.0595(8) Uani 1 1 d . . .
H25 H -0.2698 -0.1818 0.1815 0.071 Uiso 1 1 calc R . .
C2A C -0.0309(3) -0.3438(3) -0.1121(3) 0.0460(7) Uani 1 1 d . . .
C2B C 0.0853(3) -0.3369(3) -0.1174(4) 0.0577(8) Uani 1 1 d . . .
H2B H 0.1253 -0.2854 -0.0531 0.069 Uiso 1 1 calc R . .
C2C C 0.1437(4) -0.4051(4) -0.2167(4) 0.0733(10) Uani 1 1 d . . .
H2C H 0.2212 -0.3979 -0.2196 0.088 Uiso 1 1 calc R . .
C2D C 0.0883(5) -0.4829(4) -0.3101(4) 0.0828(12) Uani 1 1 d . . .
H2D H 0.1277 -0.5292 -0.3767 0.099 Uiso 1 1 calc R . .
C2E C -0.0261(5) -0.4922(4) -0.3048(4) 0.0855(13) Uani 1 1 d . . .
H2E H -0.0636 -0.5460 -0.3679 0.103 Uiso 1 1 calc R . .
C2F C -0.0868(4) -0.4233(3) -0.2077(4) 0.0663(9) Uani 1 1 d . . .
H2F H -0.1651 -0.4300 -0.2063 0.080 Uiso 1 1 calc R . .
C33 C -0.3774(3) 0.2496(3) -0.0813(3) 0.0479(7) Uani 1 1 d . . .
C34 C -0.4948(3) 0.2804(4) -0.0448(4) 0.0686(10) Uani 1 1 d . . .
H34 H -0.5844 0.3420 -0.0792 0.082 Uiso 1 1 calc R . .
C35 C -0.4506(3) 0.2016(4) 0.0514(4) 0.0659(10) Uani 1 1 d . . .
H35 H -0.5060 0.2000 0.0954 0.079 Uiso 1 1 calc R . .
C3A C -0.3660(3) 0.3123(3) -0.1749(3) 0.0501(7) Uani 1 1 d . . .
C3B C -0.2663(4) 0.2536(4) -0.2395(3) 0.0610(9) Uani 1 1 d . . .
H3B H -0.2047 0.1692 -0.2261 0.073 Uiso 1 1 calc R . .
C3C C -0.2574(5) 0.3190(5) -0.3238(4) 0.0788(11) Uani 1 1 d . . .
H3C H -0.1879 0.2785 -0.3641 0.095 Uiso 1 1 calc R . .
C3D C -0.3487(5) 0.4418(5) -0.3488(4) 0.0821(12) Uani 1 1 d . . .
H3D H -0.3429 0.4845 -0.4069 0.098 Uiso 1 1 calc R . .
C3E C -0.4487(5) 0.5011(4) -0.2875(5) 0.0867(13) Uani 1 1 d . . .
H3E H -0.5116 0.5848 -0.3039 0.104 Uiso 1 1 calc R . .
C3F C -0.4570(4) 0.4379(4) -0.2012(4) 0.0726(10) Uani 1 1 d . . .
H3F H -0.5253 0.4802 -0.1596 0.087 Uiso 1 1 calc R . .
B B -0.2201(4) 0.0323(4) 0.1848(4) 0.0522(9) Uani 1 1 d . . .
H1 H -0.2788 0.0404 0.2360 0.063 Uiso 1 1 calc R . .

loop_
_atom_site_aniso_label
_atom_site_aniso_U_11
_atom_site_aniso_U_22
_atom_site_aniso_U_33
_atom_site_aniso_U_23
_atom_site_aniso_U_13
_atom_site_aniso_U_12
Sm 0.03364(12) 0.04775(15) 0.04492(14) -0.00795(9) 0.01951(9) -0.01945(10)
N11 0.0483(14) 0.0576(16) 0.0467(14) -0.0089(12) 0.0240(12) -0.0226(12)
N12 0.0418(13) 0.0481(14) 0.0414(13) -0.0077(11) 0.0153(11) -0.0179(11)
N21 0.0436(13) 0.0514(15) 0.0544(15) -0.0036(12) 0.0226(11) -0.0245(12)
N22 0.0410(13) 0.0473(14) 0.0535(15) -0.0040(12) 0.0181(11) -0.0225(11)
N31 0.0380(13) 0.0533(15) 0.0615(16) -0.0084(12) 0.0262(12) -0.0210(12)
N32 0.0331(12) 0.0489(14) 0.0518(14) -0.0093(11) 0.0194(11) -0.0173(11)
C13 0.0503(17) 0.0432(16) 0.0381(15) -0.0024(13) 0.0103(13) -0.0162(14)
C14 0.088(3) 0.094(3) 0.0441(18) -0.0239(18) 0.0289(18) -0.051(2)
C15 0.082(3) 0.097(3) 0.052(2) -0.0241(19) 0.0406(19) -0.048(2)
C1A 0.0467(17) 0.0430(17) 0.0447(17) 0.0014(13) 0.0020(14) -0.0172(14)
C1B 0.055(2) 0.069(2) 0.058(2) -0.0103(17) 0.0135(16) -0.0328(18)
C1C 0.058(2) 0.090(3) 0.089(3) -0.006(2) 0.024(2) -0.036(2)
C1D 0.064(2) 0.102(3) 0.100(3) 0.003(3) 0.010(2) -0.050(3)
C1E 0.090(3) 0.102(3) 0.090(3) -0.020(3) 0.003(3) -0.066(3)
C1F 0.072(2) 0.077(3) 0.066(2) -0.0206(19) 0.0122(19) -0.041(2)
C23 0.0359(15) 0.0432(17) 0.0537(17) 0.0027(14) 0.0079(13) -0.0182(13)
C24 0.065(2) 0.059(2) 0.075(2) -0.0002(18) 0.0261(18) -0.0368(18)
C25 0.060(2) 0.066(2) 0.069(2) 0.0037(18) 0.0264(17) -0.0347(18)
C2A 0.0397(15) 0.0357(15) 0.0537(17) 0.0012(13) 0.0081(13) -0.0145(13)
C2B 0.0481(18) 0.0462(18) 0.069(2) -0.0087(16) 0.0192(16) -0.0167(15)
C2C 0.063(2) 0.064(2) 0.088(3) 0.004(2) 0.036(2) -0.0119(19)
C2D 0.102(3) 0.062(2) 0.071(3) -0.009(2) 0.043(2) -0.016(2)
C2E 0.107(4) 0.070(3) 0.071(3) -0.017(2) 0.023(2) -0.044(3)
C2F 0.069(2) 0.059(2) 0.070(2) -0.0102(18) 0.0175(19) -0.0361(19)
C33 0.0350(15) 0.0456(17) 0.0593(18) -0.0107(14) 0.0180(14) -0.0177(14)
C34 0.0352(17) 0.070(2) 0.095(3) 0.009(2) 0.0274(18) -0.0103(16)
C35 0.0405(18) 0.070(2) 0.093(3) 0.003(2) 0.0353(18) -0.0168(17)
C3A 0.0372(15) 0.0513(18) 0.0519(17) -0.0058(14) 0.0089(13) -0.0187(14)
C3B 0.057(2) 0.063(2) 0.058(2) -0.0041(17) 0.0213(16) -0.0219(17)
C3C 0.082(3) 0.101(3) 0.062(2) -0.007(2) 0.033(2) -0.041(3)
C3D 0.096(3) 0.093(3) 0.066(2) 0.010(2) 0.015(2) -0.052(3)
C3E 0.091(3) 0.069(3) 0.092(3) 0.018(2) 0.022(3) -0.027(2)
C3F 0.061(2) 0.062(2) 0.084(3) 0.005(2) 0.026(2) -0.0134(19)
B 0.048(2) 0.061(2) 0.060(2) -0.0069(18) 0.0316(17) -0.0260(18)

loop_
_atom_type_symbol
_atom_type_description
_atom_type_scat_dispersion_real
_atom_type_scat_dispersion_imag
_atom_type_scat_source
C C 0.0033 0.0016 'International Tables Vol C Tables 4.2.6.8 and 6.1.1.4'
H H 0.0000 0.0000 'International Tables Vol C Tables 4.2.6.8 and 6.1.1.4'
B B 0.0013 0.0007 'International Tables Vol C Tables 4.2.6.8 and 6.1.1.4'
N N 0.0061 0.0033 'International Tables Vol C Tables 4.2.6.8 and 6.1.1.4'
Sm Sm -0.1638 3.4418 'International Tables Vol C Tables 4.2.6.8 and 6.1.1.4'

loop_
_geom_angle_atom_site_label_1
_geom_angle_atom_site_label_2
_geom_angle_atom_site_label_3
_geom_angle
_geom_angle_site_symmetry_1
_geom_angle_site_symmetry_3
_geom_angle_publ_flag
N22 Sm N22 180.0 . 2 ?
N22 Sm N12 78.26(8) . . ?
N22 Sm N12 101.74(8) 2 . ?
N22 Sm N12 101.74(8) . 2 ?
N22 Sm N12 78.26(8) 2 2 ?
N12 Sm N12 180.00(11) . 2 ?
N22 Sm N32 76.07(8) . . ?
N22 Sm N32 103.93(8) 2 . ?
N12 Sm N32 75.27(7) . . ?
N12 Sm N32 104.73(7) 2 . ?
N22 Sm N32 103.93(8) . 2 ?
N22 Sm N32 76.07(8) 2 2 ?
N12 Sm N32 104.73(7) . 2 ?
N12 Sm N32 75.27(7) 2 2 ?
N32 Sm N32 180.00(10) . 2 ?
C15 N11 N12 109.7(3) . . ?
C15 N11 B 123.8(3) . . ?
N12 N11 B 126.4(2) . . ?
C13 N12 N11 106.1(2) . . ?
C13 N12 Sm 137.7(2) . . ?
N11 N12 Sm 114.57(16) . . ?
C25 N21 N22 109.6(2) . . ?
C25 N21 B 125.0(3) . . ?
N22 N21 B 124.4(2) . . ?
C23 N22 N21 106.2(2) . . ?
C23 N22 Sm 137.06(19) . . ?
N21 N22 Sm 116.72(17) . . ?
C35 N31 N32 109.3(3) . . ?
C35 N31 B 125.5(3) . . ?
N32 N31 B 124.8(2) . . ?
C33 N32 N31 106.6(2) . . ?
C33 N32 Sm 138.40(19) . . ?
N31 N32 Sm 114.65(17) . . ?
N12 C13 C14 109.4(3) . . ?
N12 C13 C1A 123.2(3) . . ?
C14 C13 C1A 127.4(3) . . ?
C15 C14 C13 105.7(3) . . ?
N11 C15 C14 109.0(3) . . ?
C1F C1A C1B 116.8(3) . . ?
C1F C1A C13 120.4(3) . . ?
C1B C1A C13 122.8(3) . . ?
C1C C1B C1A 121.6(3) . . ?
C1D C1C C1B 120.2(4) . . ?
C1E C1D C1C 119.1(4) . . ?
C1D C1E C1F 120.6(4) . . ?
C1E C1F C1A 121.6(4) . . ?
N22 C23 C24 109.8(3) . . ?
N22 C23 C2A 121.6(3) . . ?
C24 C23 C2A 128.6(3) . . ?
C25 C24 C23 105.6(3) . . ?
N21 C25 C24 108.9(3) . . ?
C2B C2A C2F 118.2(3) . . ?
C2B C2A C23 121.7(3) . . ?
C2F C2A C23 120.1(3) . . ?
C2A C2B C2C 121.1(3) . . ?
C2D C2C C2B 120.3(4) . . ?
C2C C2D C2E 119.2(4) . . ?
C2D C2E C2F 121.1(4) . . ?
C2E C2F C2A 120.0(4) . . ?
N32 C33 C34 109.3(3) . . ?
N32 C33 C3A 122.8(3) . . ?
C34 C33 C3A 127.7(3) . . ?
C35 C34 C33 105.6(3) . . ?
N31 C35 C34 109.1(3) . . ?
C3B C3A C3F 116.9(3) . . ?
C3B C3A C33 123.3(3) . . ?
C3F C3A C33 119.8(3) . . ?
C3C C3B C3A 120.9(4) . . ?
C3D C3C C3B 121.1(4) . . ?
C3E C3D C3C 119.0(4) . . ?
C3D C3E C3F 120.4(4) . . ?
C3E C3F C3A 121.7(4) . . ?
N11 B N21 114.3(3) . . ?
N11 B N31 110.9(3) . . ?
N21 B N31 110.9(3) . . ?

loop_
_geom_bond_atom_site_label_1
_geom_bond_atom_site_label_2
_geom_bond_distance
_geom_bond_site_symmetry_2
_geom_bond_publ_flag
Sm N22 2.648(2) . ?
Sm N22 2.648(2) 2 ?
Sm N12 2.669(2) . ?
Sm N12 2.669(2) 2 ?
Sm N32 2.714(2) . ?
Sm N32 2.714(2) 2 ?
N11 C15 1.332(4) . ?
N11 N12 1.375(3) . ?
N11 B 1.537(4) . ?
N12 C13 1.347(4) . ?
N21 C25 1.342(4) . ?
N21 N22 1.366(3) . ?
N21 B 1.537(4) . ?
N22 C23 1.346(4) . ?
N31 C35 1.341(4) . ?
N31 N32 1.366(3) . ?
N31 B 1.549(5) . ?
N32 C33 1.343(4) . ?
C13 C14 1.397(5) . ?
C13 C1A 1.471(5) . ?
C14 C15 1.362(5) . ?
C1A C1F 1.382(5) . ?
C1A C1B 1.382(5) . ?
C1B C1C 1.376(5) . ?
C1C C1D 1.371(6) . ?
C1D C1E 1.363(7) . ?
C1E C1F 1.373(6) . ?
C23 C24 1.392(5) . ?
C23 C2A 1.466(4) . ?
C24 C25 1.359(5) . ?
C2A C2B 1.375(5) . ?
C2A C2F 1.388(4) . ?
C2B C2C 1.382(5) . ?
C2C C2D 1.361(6) . ?
C2D C2E 1.369(6) . ?
C2E C2F 1.378(6) . ?
C33 C34 1.398(4) . ?
C33 C3A 1.461(5) . ?
C34 C35 1.356(5) . ?
C3A C3B 1.387(5) . ?
C3A C3F 1.391(5) . ?
C3B C3C 1.385(5) . ?
C3C C3D 1.365(6) . ?
C3D C3E 1.364(6) . ?
C3E C3F 1.380(6) . ?

loop_
_geom_torsion_atom_site_label_1
_geom_torsion_atom_site_label_2
_geom_torsion_atom_site_label_3
_geom_torsion_atom_site_label_4
_geom_torsion
_geom_torsion_site_symmetry_1
_geom_torsion_site_symmetry_2
_geom_torsion_site_symmetry_3
_geom_torsion_site_symmetry_4
_geom_torsion_publ_flag
C15 N11 N12 C13 0.1(4) . . . . ?
B N11 N12 C13 175.7(3) . . . . ?
C15 N11 N12 Sm -168.0(2) . . . . ?
B N11 N12 Sm 7.6(4) . . . . ?
N22 Sm N12 C13 156.3(3) . . . . ?
N22 Sm N12 C13 -23.7(3) 2 . . . ?
N12 Sm N12 C13 -124(47) 2 . . . ?
N32 Sm N12 C13 -125.2(3) . . . . ?
N32 Sm N12 C13 54.8(3) 2 . . . ?
N22 Sm N12 N11 -40.79(19) . . . . ?
N22 Sm N12 N11 139.21(19) 2 . . . ?
N12 Sm N12 N11 39(47) 2 . . . ?
N32 Sm N12 N11 37.70(18) . . . . ?
N32 Sm N12 N11 -142.30(18) 2 . . . ?
C25 N21 N22 C23 0.3(3) . . . . ?
B N21 N22 C23 -168.5(3) . . . . ?
C25 N21 N22 Sm 178.0(2) . . . . ?
B N21 N22 Sm 9.1(3) . . . . ?
N22 Sm N22 C23 170(100) 2 . . . ?
N12 Sm N22 C23 -150.1(3) . . . . ?
N12 Sm N22 C23 29.9(3) 2 . . . ?
N32 Sm N22 C23 132.4(3) . . . . ?
N32 Sm N22 C23 -47.6(3) 2 . . . ?
N22 Sm N22 N21 -6(100) 2 . . . ?
N12 Sm N22 N21 33.15(18) . . . . ?
N12 Sm N22 N21 -146.85(18) 2 . . . ?
N32 Sm N22 N21 -44.38(18) . . . . ?
N32 Sm N22 N21 135.62(18) 2 . . . ?
C35 N31 N32 C33 0.1(3) . . . . ?
B N31 N32 C33 -173.3(3) . . . . ?
C35 N31 N32 Sm -174.6(2) . . . . ?
B N31 N32 Sm 11.9(3) . . . . ?
N22 Sm N32 C33 -138.6(3) . . . . ?
N22 Sm N32 C33 41.4(3) 2 . . . ?
N12 Sm N32 C33 140.1(3) . . . . ?
N12 Sm N32 C33 -39.9(3) 2 . . . ?
N32 Sm N32 C33 81(100) 2 . . . ?
N22 Sm N32 N31 33.82(18) . . . . ?
N22 Sm N32 N31 -146.18(18) 2 . . . ?
N12 Sm N32 N31 -47.47(18) . . . . ?
N12 Sm N32 N31 132.53(18) 2 . . . ?
N32 Sm N32 N31 -107(100) 2 . . . ?
N11 N12 C13 C14 -0.1(4) . . . . ?
Sm N12 C13 C14 163.7(3) . . . . ?
N11 N12 C13 C1A -179.4(3) . . . . ?
Sm N12 C13 C1A -15.6(5) . . . . ?
N12 C13 C14 C15 0.1(4) . . . . ?
C1A C13 C14 C15 179.3(3) . . . . ?
N12 N11 C15 C14 0.0(4) . . . . ?
B N11 C15 C14 -175.8(3) . . . . ?
C13 C14 C15 N11 0.0(5) . . . . ?
N12 C13 C1A C1F 168.5(3) . . . . ?
C14 C13 C1A C1F -10.7(5) . . . . ?
N12 C13 C1A C1B -11.1(5) . . . . ?
C14 C13 C1A C1B 169.7(4) . . . . ?
C1F C1A C1B C1C -0.9(5) . . . . ?
C13 C1A C1B C1C 178.8(3) . . . . ?
C1A C1B C1C C1D 0.9(6) . . . . ?
C1B C1C C1D C1E -0.2(7) . . . . ?
C1C C1D C1E C1F -0.5(8) . . . . ?
C1D C1E C1F C1A 0.6(7) . . . . ?
C1B C1A C1F C1E 0.1(6) . . . . ?
C13 C1A C1F C1E -179.5(4) . . . . ?
N21 N22 C23 C24 -0.3(3) . . . . ?
Sm N22 C23 C24 -177.3(2) . . . . ?
N21 N22 C23 C2A 178.1(2) . . . . ?
Sm N22 C23 C2A 1.2(4) . . . . ?
N22 C23 C24 C25 0.2(4) . . . . ?
C2A C23 C24 C25 -178.1(3) . . . . ?
N22 N21 C25 C24 -0.2(4) . . . . ?
B N21 C25 C24 168.6(3) . . . . ?
C23 C24 C25 N21 0.0(4) . . . . ?
N22 C23 C2A C2B 30.7(4) . . . . ?
C24 C23 C2A C2B -151.1(3) . . . . ?
N22 C23 C2A C2F -147.3(3) . . . . ?
C24 C23 C2A C2F 30.9(5) . . . . ?
C2F C2A C2B C2C 1.2(5) . . . . ?
C23 C2A C2B C2C -176.8(3) . . . . ?
C2A C2B C2C C2D -1.3(6) . . . . ?
C2B C2C C2D C2E 0.3(6) . . . . ?
C2C C2D C2E C2F 0.7(7) . . . . ?
C2D C2E C2F C2A -0.8(6) . . . . ?
C2B C2A C2F C2E -0.2(5) . . . . ?
C23 C2A C2F C2E 177.9(3) . . . . ?
N31 N32 C33 C34 -0.2(3) . . . . ?
Sm N32 C33 C34 172.6(2) . . . . ?
N31 N32 C33 C3A 175.8(3) . . . . ?
Sm N32 C33 C3A -11.4(5) . . . . ?
N32 C33 C34 C35 0.3(4) . . . . ?
C3A C33 C34 C35 -175.5(3) . . . . ?
N32 N31 C35 C34 0.0(4) . . . . ?
B N31 C35 C34 173.4(3) . . . . ?
C33 C34 C35 N31 -0.2(4) . . . . ?
N32 C33 C3A C3B 27.2(5) . . . . ?
C34 C33 C3A C3B -157.5(4) . . . . ?
N32 C33 C3A C3F -151.9(3) . . . . ?
C34 C33 C3A C3F 23.4(5) . . . . ?
C3F C3A C3B C3C 1.3(5) . . . . ?
C33 C3A C3B C3C -177.8(3) . . . . ?
C3A C3B C3C C3D -1.9(6) . . . . ?
C3B C3C C3D C3E 1.1(6) . . . . ?
C3C C3D C3E C3F 0.1(7) . . . . ?
C3D C3E C3F C3A -0.7(7) . . . . ?
C3B C3A C3F C3E 0.0(6) . . . . ?
C33 C3A C3F C3E 179.1(4) . . . . ?
C15 N11 B N21 -128.7(3) . . . . ?
N12 N11 B N21 56.2(4) . . . . ?
C15 N11 B N31 105.0(4) . . . . ?
N12 N11 B N31 -70.0(4) . . . . ?
C25 N21 B N11 125.2(3) . . . . ?
N22 N21 B N11 -67.6(4) . . . . ?
C25 N21 B N31 -108.6(3) . . . . ?
N22 N21 B N31 58.6(4) . . . . ?
C35 N31 B N11 -117.0(3) . . . . ?
N32 N31 B N11 55.4(4) . . . . ?
C35 N31 B N21 114.9(3) . . . . ?
N32 N31 B N21 -72.7(3) . . . . ?
